data_8107553
loop_
_publ_author_name
'Du, Yi-Jing'
'Sun, Hong-Shun'
'Wang, Jian-Qiang'
'Guo, Cheng'

_publ_section_title
;
 The crystal structure of N-(6-chloro-2-methyl-2H-indazol-5-yl)acetamide,
 C10H10ClN3O
;
_journal_issue 4
_journal_name_full 'Zeitschrift f\"ur Kristallographie - New Crystal Structures'
_journal_page_first 757
_journal_page_last 758
_journal_paper_doi 10.1515/ncrs-2023-0191
_journal_volume 238
_journal_year 2023
_chemical_formula_moiety 'C10 H10 Cl N3 O'
_chemical_formula_sum 'C10 H10 Cl N3 O'
_chemical_formula_weight 223.66
_space_group_crystal_system monoclinic
_space_group_IT_number 14
_space_group_name_Hall '-P 2ybc'
_space_group_name_H-M_alt 'P 1 21/c 1'
_atom_sites_solution_hydrogens mixed
_cell_angle_alpha 90
_cell_angle_beta 91.458(4)
_cell_angle_gamma 90
_cell_formula_units_Z 4
_cell_length_a 4.7273(7)
_cell_length_b 10.2148(16)
_cell_length_c 21.283(3)
_cell_measurement_reflns_used 2410
_cell_measurement_temperature 193(2)
_cell_measurement_theta_max 26.953
_cell_measurement_theta_min 2.212
_cell_volume 1027.4(3)
_computing_cell_refinement 'CrystalClear '
_computing_data_collection 'CrystalClear (Rigaku Inc., 2007)'
_computing_data_reduction 'CrystalClear '
_computing_molecular_graphics 'XP in SHELXTL'
_computing_publication_material SHELXTL
_computing_structure_refinement 'SHELXL-2014/7 (Sheldrick, 2014)''
_computing_structure_solution 'SHELXS-2014/7 (Sheldrick, 2014)'
_diffrn_ambient_temperature 193(2)
_diffrn_detector_area_resol_mean 28.5714
_diffrn_measured_fraction_theta_full 0.998
_diffrn_measured_fraction_theta_max 0.994
_diffrn_measurement_device_type 'Rigaku Mercury CCD'
_diffrn_measurement_method 'Graphite Monochromator'
_diffrn_radiation_type MoK\a
_diffrn_radiation_wavelength 0.71073
_diffrn_reflns_av_R_equivalents 0.0455
_diffrn_reflns_av_unetI/netI 0.0535
_diffrn_reflns_Laue_measured_fraction_full 0.998
_diffrn_reflns_Laue_measured_fraction_max 0.994
_diffrn_reflns_limit_h_max 6
_diffrn_reflns_limit_h_min -5
_diffrn_reflns_limit_k_max 13
_diffrn_reflns_limit_k_min -13
_diffrn_reflns_limit_l_max 21
_diffrn_reflns_limit_l_min -27
_diffrn_reflns_number 6853
_diffrn_reflns_point_group_measured_fraction_full 0.998
_diffrn_reflns_point_group_measured_fraction_max 0.994
_diffrn_reflns_theta_full 25.242
_diffrn_reflns_theta_max 27.502
_diffrn_reflns_theta_min 1.914
_diffrn_source 'fine-focus sealed tube'
_exptl_absorpt_coefficient_mu 0.347
_exptl_absorpt_correction_T_max 0.7456
_exptl_absorpt_correction_T_min 0.5721
_exptl_absorpt_correction_type multi-scan
_exptl_crystal_colour 'clear light colourless'
_exptl_crystal_density_diffrn 1.446
_exptl_crystal_description block
_exptl_crystal_F_000 464
_exptl_crystal_size_max 0.230
_exptl_crystal_size_mid 0.200
_exptl_crystal_size_min 0.150
_refine_diff_density_max 0.292
_refine_diff_density_min -0.348
_refine_diff_density_rms 0.071
_refine_ls_extinction_coef .
_refine_ls_extinction_method none
_refine_ls_goodness_of_fit_ref 1.130
_refine_ls_hydrogen_treatment mixed
_refine_ls_matrix_type full
_refine_ls_number_parameters 142
_refine_ls_number_reflns 2344
_refine_ls_number_restraints 0
_refine_ls_restrained_S_all 1.130
_refine_ls_R_factor_all 0.0951
_refine_ls_R_factor_gt 0.0623
_refine_ls_shift/su_max 0.000
_refine_ls_shift/su_mean 0.000
_refine_ls_structure_factor_coef Fsqd
_refine_ls_weighting_details 'w=1/[\s^2^(Fo^2^)+(0.0191P)^2^+1.5396P] where P=(Fo^2^+2Fc^2^)/3'
_refine_ls_weighting_scheme calc
_refine_ls_wR_factor_gt 0.1122
_refine_ls_wR_factor_ref 0.1287
_reflns_Friedel_coverage 0.000
_reflns_Friedel_fraction_full .
_reflns_Friedel_fraction_max .
_reflns_number_gt 1706
_reflns_number_total 2344
_reflns_threshold_expression 'I > 2\s(I)'
_cod_data_source_file suppl_j_ncrs-2023-0191_suppl_001.cif
_cod_data_source_block P
_cod_original_sg_symbol_H-M 'P 21/c'
_cod_database_code 8107553
_shelx_space_group_comment
;
The symmetry employed for this shelxl refinement is uniquely defined
by the following loop, which should always be used as a source of
symmetry information in preference to the above space-group names.
They are only intended as comments.
;
_shelx_estimated_absorpt_t_min 0.925
_shelx_estimated_absorpt_t_max 0.950

loop_
_space_group_symop_operation_xyz
'x, y, z'
'-x, y+1/2, -z+1/2'
'-x, -y, -z'
'x, -y-1/2, z-1/2'

loop_
_atom_site_label
_atom_site_type_symbol
_atom_site_fract_x
_atom_site_fract_y
_atom_site_fract_z
_atom_site_U_iso_or_equiv
_atom_site_adp_type
_atom_site_occupancy
_atom_site_site_symmetry_order
_atom_site_calc_flag
_atom_site_refinement_flags_posn
_atom_site_refinement_flags_adp
_atom_site_refinement_flags_occupancy
_atom_site_disorder_assembly
_atom_site_disorder_group
Cl1 Cl 0.11780(17) 0.08569(8) 0.57527(4) 0.0408(2) Uani 1 1 d . . . . .
O1 O 0.7893(4) 0.2507(2) 0.42905(10) 0.0362(5) Uani 1 1 d . . . . .
N1 N 0.9433(5) 0.4723(2) 0.69723(13) 0.0319(6) Uani 1 1 d . . . . .
N2 N 0.7694(5) 0.3748(3) 0.71506(12) 0.0343(6) Uani 1 1 d . . . . .
N3 N 0.3650(5) 0.2464(3) 0.47584(12) 0.0305(6) Uani 1 1 d . . . . .
H3 H 0.188(7) 0.235(3) 0.4717(15) 0.039(10) Uiso 1 1 d . . . . .
C1 C 1.1173(7) 0.5388(3) 0.74463(16) 0.0411(8) Uani 1 1 d . . . . .
H1A H 1.0272 0.5324 0.7855 0.062 Uiso 1 1 calc R U . . .
H1B H 1.1375 0.6312 0.7331 0.062 Uiso 1 1 calc R U . . .
H1C H 1.3045 0.4977 0.7472 0.062 Uiso 1 1 calc R U . . .
C2 C 0.9421(6) 0.4946(3) 0.63565(16) 0.0330(7) Uani 1 1 d . . . . .
H2 H 1.0504 0.5584 0.6145 0.040 Uiso 1 1 calc R U . . .
C3 C 0.7509(6) 0.4060(3) 0.60817(14) 0.0281(6) Uani 1 1 d . . . . .
C4 C 0.6502(6) 0.3339(3) 0.65979(14) 0.0284(6) Uani 1 1 d . . . . .
C5 C 0.4476(6) 0.2349(3) 0.65020(15) 0.0320(7) Uani 1 1 d . . . . .
H5 H 0.3740 0.1870 0.6844 0.038 Uiso 1 1 calc R U . . .
C6 C 0.3610(6) 0.2103(3) 0.58970(15) 0.0288(7) Uani 1 1 d . . . . .
C7 C 0.6556(6) 0.3789(3) 0.54654(15) 0.0298(7) Uani 1 1 d . . . . .
H7 H 0.7239 0.4278 0.5121 0.036 Uiso 1 1 calc R U . . .
C8 C 0.4634(6) 0.2811(3) 0.53708(14) 0.0281(6) Uani 1 1 d . . . . .
C9 C 0.5340(6) 0.2300(3) 0.42641(15) 0.0294(7) Uani 1 1 d . . . . .
C10 C 0.3925(7) 0.1819(4) 0.36700(16) 0.0413(8) Uani 1 1 d . . . . .
H10A H 0.4596 0.2329 0.3313 0.062 Uiso 1 1 calc R U . . .
H10B H 0.1871 0.1921 0.3699 0.062 Uiso 1 1 calc R U . . .
H10C H 0.4383 0.0893 0.3609 0.062 Uiso 1 1 calc R U . . .

loop_
_atom_site_aniso_label
_atom_site_aniso_U_11
_atom_site_aniso_U_22
_atom_site_aniso_U_33
_atom_site_aniso_U_23
_atom_site_aniso_U_13
_atom_site_aniso_U_12
Cl1 0.0392(4) 0.0334(4) 0.0495(5) 0.0049(4) -0.0042(4) -0.0141(4)
O1 0.0226(10) 0.0432(13) 0.0427(14) 0.0001(11) -0.0004(9) -0.0041(9)
N1 0.0323(13) 0.0264(13) 0.0367(16) -0.0039(11) -0.0042(11) -0.0007(11)
N2 0.0363(14) 0.0321(14) 0.0344(15) -0.0007(12) -0.0014(11) 0.0001(12)
N3 0.0198(12) 0.0392(15) 0.0323(15) -0.0024(12) -0.0040(10) -0.0038(11)
C1 0.0389(18) 0.0409(19) 0.043(2) -0.0132(16) -0.0109(15) 0.0000(15)
C2 0.0346(17) 0.0259(16) 0.0384(19) 0.0020(13) -0.0027(14) -0.0034(13)
C3 0.0261(14) 0.0235(14) 0.0344(17) 0.0020(13) -0.0035(12) 0.0014(12)
C4 0.0293(15) 0.0245(15) 0.0311(17) 0.0015(13) -0.0012(12) 0.0027(12)
C5 0.0309(15) 0.0313(16) 0.0340(18) 0.0067(13) 0.0026(13) -0.0017(13)
C6 0.0230(14) 0.0220(14) 0.0412(19) 0.0018(13) -0.0010(13) -0.0021(11)
C7 0.0278(15) 0.0284(15) 0.0330(17) 0.0032(13) 0.0005(12) -0.0024(12)
C8 0.0235(14) 0.0293(16) 0.0314(17) 0.0015(13) -0.0029(12) 0.0014(12)
C9 0.0256(15) 0.0251(15) 0.0373(18) 0.0008(13) -0.0022(13) 0.0003(12)
C10 0.0303(17) 0.056(2) 0.038(2) -0.0106(16) -0.0025(14) -0.0014(15)

loop_
_atom_type_symbol
_atom_type_description
_atom_type_scat_dispersion_real
_atom_type_scat_dispersion_imag
_atom_type_scat_source
C C 0.0033 0.0016 'International Tables Vol C Tables 4.2.6.8 and 6.1.1.4'
H H 0.0000 0.0000 'International Tables Vol C Tables 4.2.6.8 and 6.1.1.4'
Cl Cl 0.1484 0.1585 'International Tables Vol C Tables 4.2.6.8 and 6.1.1.4'
N N 0.0061 0.0033 'International Tables Vol C Tables 4.2.6.8 and 6.1.1.4'
O O 0.0106 0.0060 'International Tables Vol C Tables 4.2.6.8 and 6.1.1.4'

loop_
_geom_angle_atom_site_label_1
_geom_angle_atom_site_label_2
_geom_angle_atom_site_label_3
_geom_angle
_geom_angle_site_symmetry_1
_geom_angle_site_symmetry_3
C2 N1 N2 114.5(2) . .
C2 N1 C1 126.3(3) . .
N2 N1 C1 119.1(3) . .
N1 N2 C4 103.0(2) . .
C9 N3 C8 124.2(3) . .
C9 N3 H3 120(2) . .
C8 N3 H3 116(2) . .
N1 C1 H1A 109.5 . .
N1 C1 H1B 109.5 . .
H1A C1 H1B 109.5 . .
N1 C1 H1C 109.5 . .
H1A C1 H1C 109.5 . .
H1B C1 H1C 109.5 . .
N1 C2 C3 106.7(3) . .
N1 C2 H2 126.6 . .
C3 C2 H2 126.6 . .
C2 C3 C7 135.1(3) . .
C2 C3 C4 103.8(3) . .
C7 C3 C4 121.1(3) . .
N2 C4 C5 127.9(3) . .
N2 C4 C3 111.8(3) . .
C5 C4 C3 120.3(3) . .
C6 C5 C4 117.2(3) . .
C6 C5 H5 121.4 . .
C4 C5 H5 121.4 . .
C5 C6 C8 123.2(3) . .
C5 C6 Cl1 118.9(2) . .
C8 C6 Cl1 117.9(2) . .
C8 C7 C3 118.7(3) . .
C8 C7 H7 120.7 . .
C3 C7 H7 120.7 . .
C7 C8 N3 121.4(3) . .
C7 C8 C6 119.6(3) . .
N3 C8 C6 119.0(3) . .
O1 C9 N3 123.1(3) . .
O1 C9 C10 120.9(3) . .
N3 C9 C10 116.0(3) . .
C9 C10 H10A 109.5 . .
C9 C10 H10B 109.5 . .
H10A C10 H10B 109.5 . .
C9 C10 H10C 109.5 . .
H10A C10 H10C 109.5 . .
H10B C10 H10C 109.5 . .

loop_
_geom_bond_atom_site_label_1
_geom_bond_atom_site_label_2
_geom_bond_distance
_geom_bond_site_symmetry_2
Cl1 C6 1.737(3) .
O1 C9 1.225(3) .
N1 C2 1.330(4) .
N1 N2 1.352(4) .
N1 C1 1.454(4) .
N2 C4 1.357(4) .
N3 C9 1.347(4) .
N3 C8 1.418(4) .
N3 H3 0.85(3) .
C1 H1A 0.9800 .
C1 H1B 0.9800 .
C1 H1C 0.9800 .
C2 C3 1.397(4) .
C2 H2 0.9500 .
C3 C7 1.404(4) .
C3 C4 1.416(4) .
C4 C5 1.404(4) .
C5 C6 1.364(4) .
C5 H5 0.9500 .
C6 C8 1.428(4) .
C7 C8 1.362(4) .
C7 H7 0.9500 .
C9 C10 1.498(4) .
C10 H10A 0.9800 .
C10 H10B 0.9800 .
C10 H10C 0.9800 .

loop_
_geom_hbond_atom_site_label_D
_geom_hbond_atom_site_label_H
_geom_hbond_atom_site_label_A
_geom_hbond_distance_DH
_geom_hbond_distance_HA
_geom_hbond_distance_DA
_geom_hbond_angle_DHA
_geom_hbond_site_symmetry_A
N3 H3 O1 0.85(3) 2.08(3) 2.874(3) 156(3) 1_455
C1 H1C N2 0.98 2.64 3.578(4) 161.2 1_655
C2 H2 O1 0.95 2.30 3.220(4) 164.1 3_766
C10 H10B O1 0.98 2.37 3.250(4) 149.6 1_455

loop_
_geom_torsion_atom_site_label_1
_geom_torsion_atom_site_label_2
_geom_torsion_atom_site_label_3
_geom_torsion_atom_site_label_4
_geom_torsion
_geom_torsion_site_symmetry_1
_geom_torsion_site_symmetry_2
_geom_torsion_site_symmetry_3
_geom_torsion_site_symmetry_4
C2 N1 N2 C4 -0.3(3) . . . .
C1 N1 N2 C4 -178.2(3) . . . .
N2 N1 C2 C3 0.4(4) . . . .
C1 N1 C2 C3 178.1(3) . . . .
N1 C2 C3 C7 -179.7(3) . . . .
N1 C2 C3 C4 -0.3(3) . . . .
N1 N2 C4 C5 -179.0(3) . . . .
N1 N2 C4 C3 0.1(3) . . . .
C2 C3 C4 N2 0.1(3) . . . .
C7 C3 C4 N2 179.6(3) . . . .
C2 C3 C4 C5 179.3(3) . . . .
C7 C3 C4 C5 -1.2(4) . . . .
N2 C4 C5 C6 -179.4(3) . . . .
C3 C4 C5 C6 1.7(4) . . . .
C4 C5 C6 C8 -0.9(4) . . . .
C4 C5 C6 Cl1 178.3(2) . . . .
C2 C3 C7 C8 179.2(3) . . . .
C4 C3 C7 C8 -0.1(4) . . . .
C3 C7 C8 N3 -178.1(3) . . . .
C3 C7 C8 C6 0.9(4) . . . .
C9 N3 C8 C7 45.7(4) . . . .
C9 N3 C8 C6 -133.3(3) . . . .
C5 C6 C8 C7 -0.4(5) . . . .
Cl1 C6 C8 C7 -179.6(2) . . . .
C5 C6 C8 N3 178.6(3) . . . .
Cl1 C6 C8 N3 -0.5(4) . . . .
C8 N3 C9 O1 -4.1(5) . . . .
C8 N3 C9 C10 174.9(3) . . . .
